data_1564085
loop_
_publ_author_name
'Han, Jing'
'Ye, Na'
'Zhang, Xu'
'Yu, Zhong'
'Wang, Jun'
'Zhang, Yongdi'
'Wan, Yi'

_publ_section_title
;
 Ligand-controlled self-assembly of Ag(I) complexes with cyano-containing
 ligands and their tunable antimicrobial activities
;
_journal_name_full 'Inorganica Chimica Acta'
_journal_page_first 119873
_journal_paper_doi 10.1016/j.ica.2020.119873
_journal_volume 512
_journal_year 2020
_chemical_formula_sum 'C42 H16 Ag2 F22 N2 O9'
_chemical_formula_weight 1326.31
_space_group_crystal_system monoclinic
_space_group_IT_number 15
_space_group_name_Hall '-C 2yc'
_space_group_name_H-M_alt 'C 1 2/c 1'
_atom_sites_solution_hydrogens mixed
_audit_creation_method SHELXL-2014/7
_cell_angle_alpha 90
_cell_angle_beta 92.030(2)
_cell_angle_gamma 90
_cell_formula_units_Z 4
_cell_length_a 26.019(4)
_cell_length_b 7.7481(11)
_cell_length_c 22.772(3)
_cell_measurement_reflns_used 5283
_cell_measurement_temperature 296(2)
_cell_measurement_theta_max 26.7108
_cell_measurement_theta_min 2.4200
_cell_volume 4587.9(11)
_computing_structure_refinement 'SHELXL-2014/7 (Sheldrick, 2014)'
_diffrn_ambient_temperature 296(2)
_diffrn_measured_fraction_theta_full 0.997
_diffrn_measured_fraction_theta_max 0.997
_diffrn_measurement_device_type bruker-CCD
_diffrn_radiation_type MoK\a
_diffrn_radiation_wavelength 0.71073
_diffrn_reflns_av_R_equivalents 0.0227
_diffrn_reflns_av_unetI/netI 0.0264
_diffrn_reflns_Laue_measured_fraction_full 0.997
_diffrn_reflns_Laue_measured_fraction_max 0.997
_diffrn_reflns_limit_h_max 27
_diffrn_reflns_limit_h_min -30
_diffrn_reflns_limit_k_max 8
_diffrn_reflns_limit_k_min -9
_diffrn_reflns_limit_l_max 26
_diffrn_reflns_limit_l_min -27
_diffrn_reflns_number 10884
_diffrn_reflns_point_group_measured_fraction_full 0.997
_diffrn_reflns_point_group_measured_fraction_max 0.997
_diffrn_reflns_theta_full 25.004
_diffrn_reflns_theta_max 25.004
_diffrn_reflns_theta_min 2.420
_exptl_absorpt_coefficient_mu 1.001
_exptl_crystal_colour yellow
_exptl_crystal_density_diffrn 1.920
_exptl_crystal_description block
_exptl_crystal_F_000 2584
_exptl_crystal_size_max 0.210
_exptl_crystal_size_mid 0.200
_exptl_crystal_size_min 0.190
_refine_diff_density_max 0.715
_refine_diff_density_min -0.642
_refine_diff_density_rms 0.066
_refine_ls_extinction_coef .
_refine_ls_extinction_method none
_refine_ls_goodness_of_fit_ref 1.026
_refine_ls_hydrogen_treatment constr
_refine_ls_matrix_type full
_refine_ls_number_parameters 363
_refine_ls_number_reflns 4038
_refine_ls_number_restraints 36
_refine_ls_restrained_S_all 1.045
_refine_ls_R_factor_all 0.0411
_refine_ls_R_factor_gt 0.0348
_refine_ls_shift/su_max 0.000
_refine_ls_shift/su_mean 0.000
_refine_ls_structure_factor_coef Fsqd
_refine_ls_weighting_details 'w=1/[\s^2^(Fo^2^)+(0.0634P)^2^+5.5811P] where P=(Fo^2^+2Fc^2^)/3'
_refine_ls_weighting_scheme calc
_refine_ls_wR_factor_gt 0.1001
_refine_ls_wR_factor_ref 0.1053
_reflns_Friedel_coverage 0.000
_reflns_Friedel_fraction_full .
_reflns_Friedel_fraction_max .
_reflns_number_gt 3459
_reflns_number_total 4038
_reflns_threshold_expression 'I > 2\s(I)'
_cod_data_source_file 1.cif
_cod_data_source_block ww
_cod_original_sg_symbol_H-M 'C 2/c'
_cod_database_code 1564085
_shelx_shelxl_version_number 2014/7
_shelx_space_group_comment
;
The symmetry employed for this shelxl refinement is uniquely defined
by the following loop, which should always be used as a source of
symmetry information in preference to the above space-group names.
They are only intended as comments.
;
_shelx_estimated_absorpt_t_min 0.817
_shelx_estimated_absorpt_t_max 0.833

loop_
_space_group_symop_operation_xyz
'x, y, z'
'-x, y, -z+1/2'
'x+1/2, y+1/2, z'
'-x+1/2, y+1/2, -z+1/2'
'-x, -y, -z'
'x, -y, z-1/2'
'-x+1/2, -y+1/2, -z'
'x+1/2, -y+1/2, z-1/2'

loop_
_atom_site_label
_atom_site_type_symbol
_atom_site_fract_x
_atom_site_fract_y
_atom_site_fract_z
_atom_site_U_iso_or_equiv
_atom_site_adp_type
_atom_site_occupancy
_atom_site_site_symmetry_order
_atom_site_calc_flag
_atom_site_refinement_flags_posn
_atom_site_refinement_flags_adp
_atom_site_refinement_flags_occupancy
_atom_site_disorder_assembly
_atom_site_disorder_group
Ag1 Ag -0.04944(2) -0.17736(4) 0.99794(2) 0.05581(13) Uani 1 1 d . . . . .
O1 O -0.00723(10) -0.2182(4) 0.85622(11) 0.0613(6) Uani 1 1 d . . . . .
O1W O -0.5000 0.1119(5) 0.7500 0.0510(8) Uani 1 2 d S T P . .
H1WA H -0.4923 0.1822 0.7777 0.077 Uiso 1 1 d R U . . .
O3 O -0.09599(10) -0.3268(3) 0.89691(11) 0.0633(7) Uani 1 1 d . . . . .
H3 H -0.0726 -0.2901 0.8771 0.095 Uiso 1 1 calc R U . . .
O4 O -0.43443(11) -0.1091(4) 0.70378(11) 0.0700(7) Uani 1 1 d . . . . .
H4 H -0.4503 -0.0500 0.7291 0.105 Uiso 1 1 d R U . . .
C1 C -0.14115(14) -0.3038(4) 0.86753(15) 0.0516(8) Uani 1 1 d . . . . .
C2 C -0.14632(13) -0.2302(5) 0.81178(15) 0.0507(8) Uani 1 1 d . . . . .
C3 C -0.19301(14) -0.2082(4) 0.78420(14) 0.0482(8) Uani 1 1 d . . . . .
C4 C -0.23871(13) -0.2561(4) 0.80930(14) 0.0450(7) Uani 1 1 d . . . . .
C5 C -0.23306(14) -0.3333(4) 0.86442(15) 0.0513(8) Uani 1 1 d . . . . .
C6 C -0.18610(15) -0.3566(5) 0.89238(15) 0.0537(8) Uani 1 1 d . . . . .
C7 C -0.28988(13) -0.2179(4) 0.78166(14) 0.0450(7) Uani 1 1 d . . . . .
C8 C -0.30383(13) -0.2626(4) 0.72438(14) 0.0486(7) Uani 1 1 d . . . . .
C9 C -0.35119(15) -0.2279(5) 0.69907(14) 0.0534(8) Uani 1 1 d . . . . .
C10 C -0.38891(14) -0.1423(5) 0.72973(15) 0.0520(8) Uani 1 1 d . . . . .
C11 C -0.37490(12) -0.0934(4) 0.78692(14) 0.0466(7) Uani 1 1 d . . . . .
C12 C -0.32762(13) -0.1297(4) 0.81143(14) 0.0465(7) Uani 1 1 d . . . . .
C13 C 0.05898(18) -0.0137(6) 0.85114(17) 0.0726(12) Uani 1 1 d . . . . .
C14 C 0.01482(13) -0.0996(5) 0.88352(14) 0.0477(7) Uani 1 1 d . . . . .
C15 C -0.21443(14) 0.2556(5) 1.04680(15) 0.0557(8) Uani 1 1 d . . . . .
H15 H -0.1904 0.2588 1.0780 0.067 Uiso 1 1 calc R U . . .
C16 C -0.20700(12) 0.1482(4) 0.99940(14) 0.0455(7) Uani 1 1 d . . . . .
C17 C -0.24211(14) 0.1415(5) 0.95237(15) 0.0553(9) Uani 1 1 d . . . . .
H17 H -0.2366 0.0690 0.9207 0.066 Uiso 1 1 calc R U . . .
C18 C -0.16185(14) 0.0407(5) 0.99874(16) 0.0582(9) Uani 1 1 d . . . . .
C19 C -0.0584(2) -0.5965(13) 0.9889(6) 0.123(5) Uani 0.5 1 d G U P A -1
H19 H -0.0904 -0.6486 0.9831 0.147 Uiso 0.5 1 calc R U P A -1
C20 C -0.0480(3) -0.4992(14) 1.0392(4) 0.092(4) Uani 0.5 1 d G U P A -1
H20 H -0.0730 -0.4863 1.0671 0.111 Uiso 0.5 1 calc R U P A -1
C21 C -0.0002(4) -0.4213(11) 1.0479(3) 0.069(3) Uani 0.5 1 d G U P A -1
H21 H 0.0068 -0.3562 1.0816 0.083 Uiso 0.5 1 calc R U P A -1
C22 C 0.0371(2) -0.4406(11) 1.0062(5) 0.109(4) Uani 0.5 1 d G U P A -1
H22A H 0.0691 -0.3884 1.0120 0.131 Uiso 0.5 1 calc R U P A -1
C23 C 0.0267(3) -0.5378(12) 0.9559(4) 0.062(3) Uani 0.5 1 d G U P A -1
H23 H 0.0517 -0.5507 0.9281 0.075 Uiso 0.5 1 calc R U P A -1
C24 C -0.0211(4) -0.6158(11) 0.9473(4) 0.090(4) Uani 0.5 1 d G U P A -1
H24 H -0.0281 -0.6808 0.9136 0.108 Uiso 0.5 1 calc R U P A -1
N1 N -0.12641(13) -0.0432(5) 0.99751(16) 0.0753(10) Uani 1 1 d . . . . .
F1 F 0.07458(16) 0.1302(4) 0.87374(15) 0.1300(15) Uani 1 1 d . . . . .
F2 F 0.10056(13) -0.1146(6) 0.8555(2) 0.1411(15) Uani 1 1 d . . . . .
F3 F 0.04982(15) 0.0016(5) 0.79550(12) 0.1291(13) Uani 1 1 d . . . . .
F4 F -0.10328(9) -0.1790(3) 0.78565(11) 0.0781(7) Uani 1 1 d . . . . .
F5 F -0.19459(8) -0.1310(3) 0.73109(9) 0.0625(5) Uani 1 1 d . . . . .
F6 F -0.27548(8) -0.3890(3) 0.89089(10) 0.0725(6) Uani 1 1 d . . . . .
F7 F -0.18375(9) -0.4321(4) 0.94575(9) 0.0780(7) Uani 1 1 d . . . . .
F8 F -0.26999(9) -0.3489(3) 0.69158(9) 0.0643(6) Uani 1 1 d . . . . .
F9 F -0.36201(11) -0.2778(4) 0.64334(9) 0.0813(7) Uani 1 1 d . . . . .
F10 F -0.31723(8) -0.0744(3) 0.86660(8) 0.0627(5) Uani 1 1 d . . . . .
F11 F -0.40964(8) -0.0084(3) 0.81877(9) 0.0656(6) Uani 1 1 d . . . . .
O2 O 0.00657(10) -0.0430(3) 0.93303(10) 0.0609(6) Uani 1 1 d . . . . .

loop_
_atom_site_aniso_label
_atom_site_aniso_U_11
_atom_site_aniso_U_22
_atom_site_aniso_U_33
_atom_site_aniso_U_23
_atom_site_aniso_U_13
_atom_site_aniso_U_12
Ag1 0.05415(19) 0.0581(2) 0.0559(2) -0.00102(12) 0.01228(13) 0.01295(12)
O1 0.0586(15) 0.0728(17) 0.0531(14) -0.0123(13) 0.0078(11) -0.0066(13)
O1W 0.0442(17) 0.059(2) 0.0501(18) 0.000 0.0007(14) 0.000
O3 0.0549(15) 0.0810(19) 0.0542(14) 0.0064(12) 0.0052(12) 0.0123(12)
O4 0.0666(16) 0.092(2) 0.0508(14) -0.0058(14) -0.0040(12) 0.0212(15)
C1 0.057(2) 0.050(2) 0.0485(18) 0.0013(14) 0.0101(15) 0.0115(15)
C2 0.0463(18) 0.054(2) 0.0525(19) 0.0084(16) 0.0159(15) 0.0061(16)
C3 0.058(2) 0.0465(18) 0.0409(17) 0.0095(13) 0.0153(15) 0.0080(15)
C4 0.0515(18) 0.0384(16) 0.0456(17) 0.0036(14) 0.0095(14) 0.0032(14)
C5 0.054(2) 0.050(2) 0.0509(19) 0.0087(14) 0.0120(15) -0.0025(15)
C6 0.065(2) 0.054(2) 0.0429(17) 0.0123(14) 0.0108(16) 0.0035(16)
C7 0.0518(18) 0.0392(16) 0.0444(17) 0.0052(13) 0.0095(14) 0.0010(14)
C8 0.059(2) 0.0423(17) 0.0455(17) -0.0003(14) 0.0117(15) 0.0077(16)
C9 0.067(2) 0.052(2) 0.0410(17) -0.0040(15) 0.0033(15) 0.0052(17)
C10 0.058(2) 0.053(2) 0.0450(18) 0.0034(14) 0.0055(15) 0.0058(16)
C11 0.0493(18) 0.0473(18) 0.0439(16) -0.0012(14) 0.0108(14) 0.0067(14)
C12 0.059(2) 0.0437(17) 0.0374(16) -0.0036(13) 0.0078(14) -0.0035(15)
C13 0.088(3) 0.077(3) 0.055(2) -0.019(2) 0.032(2) -0.020(2)
C14 0.0474(17) 0.054(2) 0.0418(17) 0.0009(15) 0.0069(14) 0.0079(15)
C15 0.055(2) 0.062(2) 0.0495(19) -0.0043(16) -0.0072(15) 0.0121(18)
C16 0.0423(16) 0.0444(17) 0.0498(18) 0.0028(13) 0.0044(14) 0.0079(13)
C17 0.061(2) 0.060(2) 0.0452(18) -0.0088(15) 0.0043(16) 0.0123(17)
C18 0.055(2) 0.065(2) 0.054(2) -0.0010(17) 0.0048(16) 0.0111(19)
C19 0.101(8) 0.110(8) 0.156(9) 0.042(7) -0.022(7) 0.005(7)
C20 0.082(8) 0.100(8) 0.096(7) 0.029(6) 0.022(6) 0.033(6)
C21 0.093(7) 0.050(5) 0.061(5) -0.008(4) -0.036(5) 0.006(6)
C22 0.093(7) 0.085(7) 0.146(8) 0.045(6) -0.032(7) -0.002(6)
C23 0.052(6) 0.064(6) 0.073(6) 0.031(4) 0.027(4) 0.022(5)
C24 0.116(8) 0.063(6) 0.087(7) -0.004(5) -0.027(6) 0.012(6)
N1 0.059(2) 0.085(2) 0.082(2) -0.0107(19) 0.0033(17) 0.0284(19)
F1 0.188(4) 0.103(2) 0.105(2) -0.0381(18) 0.088(2) -0.076(2)
F2 0.0750(19) 0.147(3) 0.205(4) -0.012(3) 0.062(2) 0.005(2)
F3 0.160(3) 0.173(4) 0.0569(15) 0.0050(18) 0.0384(17) -0.047(3)
F4 0.0515(12) 0.115(2) 0.0695(14) 0.0329(13) 0.0209(11) 0.0060(12)
F5 0.0602(12) 0.0745(14) 0.0536(11) 0.0236(10) 0.0146(9) 0.0068(10)
F6 0.0589(13) 0.0916(16) 0.0679(13) 0.0305(12) 0.0162(10) -0.0121(12)
F7 0.0737(14) 0.1056(19) 0.0549(12) 0.0353(12) 0.0050(10) -0.0018(13)
F8 0.0715(14) 0.0671(13) 0.0550(12) -0.0103(10) 0.0135(10) 0.0219(11)
F9 0.0972(18) 0.1002(18) 0.0460(12) -0.0189(12) -0.0059(12) 0.0265(15)
F10 0.0601(12) 0.0800(15) 0.0480(11) -0.0167(10) 0.0023(9) 0.0049(11)
F11 0.0614(12) 0.0837(15) 0.0525(11) -0.0090(10) 0.0114(9) 0.0199(11)
O2 0.0682(16) 0.0691(16) 0.0467(13) -0.0095(11) 0.0212(11) -0.0082(13)

loop_
_atom_type_symbol
_atom_type_description
_atom_type_scat_dispersion_real
_atom_type_scat_dispersion_imag
_atom_type_scat_source
C C 0.0033 0.0016 'International Tables Vol C Tables 4.2.6.8 and 6.1.1.4'
H H 0.0000 0.0000 'International Tables Vol C Tables 4.2.6.8 and 6.1.1.4'
N N 0.0061 0.0033 'International Tables Vol C Tables 4.2.6.8 and 6.1.1.4'
O O 0.0106 0.0060 'International Tables Vol C Tables 4.2.6.8 and 6.1.1.4'
Ag Ag -0.8971 1.1015 'International Tables Vol C Tables 4.2.6.8 and 6.1.1.4'
F F 0.0171 0.0103 'International Tables Vol C Tables 4.2.6.8 and 6.1.1.4'

loop_
_geom_angle_atom_site_label_1
_geom_angle_atom_site_label_2
_geom_angle_atom_site_label_3
_geom_angle
_geom_angle_site_symmetry_1
_geom_angle_site_symmetry_3
N1 Ag1 O2 111.25(12) . .
N1 Ag1 C21 141.4(3) . .
O2 Ag1 C21 107.3(3) . .
N1 Ag1 O2 93.61(11) . 5_557
O2 Ag1 O2 79.86(8) . 5_557
C21 Ag1 O2 91.12(18) . 5_557
N1 Ag1 C20 115.73(19) . .
O2 Ag1 C20 129.34(15) . .
C21 Ag1 C20 30.90(11) . .
O2 Ag1 C20 114.1(3) 5_557 .
C1 O3 H3 109.5 . .
C10 O4 H4 104.4 . .
O3 C1 C6 119.7(3) . .
O3 C1 C2 124.2(3) . .
C6 C1 C2 116.0(3) . .
F4 C2 C3 120.2(3) . .
F4 C2 C1 117.9(3) . .
C3 C2 C1 121.9(3) . .
F5 C3 C2 117.9(3) . .
F5 C3 C4 119.2(3) . .
C2 C3 C4 122.8(3) . .
C3 C4 C5 114.9(3) . .
C3 C4 C7 122.8(3) . .
C5 C4 C7 122.2(3) . .
F6 C5 C6 118.7(3) . .
F6 C5 C4 118.6(3) . .
C6 C5 C4 122.6(3) . .
F7 C6 C5 119.2(3) . .
F7 C6 C1 119.1(3) . .
C5 C6 C1 121.7(3) . .
C8 C7 C12 114.6(3) . .
C8 C7 C4 123.4(3) . .
C12 C7 C4 122.0(3) . .
F8 C8 C9 117.3(3) . .
F8 C8 C7 119.3(3) . .
C9 C8 C7 123.3(3) . .
F9 C9 C8 119.7(3) . .
F9 C9 C10 118.8(3) . .
C8 C9 C10 121.5(3) . .
O4 C10 C9 120.1(3) . .
O4 C10 C11 124.2(3) . .
C9 C10 C11 115.6(3) . .
F11 C11 C12 119.5(3) . .
F11 C11 C10 118.5(3) . .
C12 C11 C10 122.0(3) . .
F10 C12 C11 117.8(3) . .
F10 C12 C7 119.3(3) . .
C11 C12 C7 123.0(3) . .
F3 C13 F1 111.0(4) . .
F3 C13 F2 104.4(4) . .
F1 C13 F2 103.5(5) . .
F3 C13 C14 113.4(4) . .
F1 C13 C14 114.4(3) . .
F2 C13 C14 109.2(4) . .
O2 C14 O1 128.9(3) . .
O2 C14 C13 116.2(3) . .
O1 C14 C13 114.9(3) . .
C16 C15 C17 119.6(3) . 7_457
C16 C15 H15 120.2 . .
C17 C15 H15 120.2 7_457 .
C15 C16 C17 121.3(3) . .
C15 C16 C18 119.6(3) . .
C17 C16 C18 119.1(3) . .
C16 C17 C15 119.0(3) . 7_457
C16 C17 H17 120.5 . .
C15 C17 H17 120.5 7_457 .
N1 C18 C16 179.2(4) . .
C20 C19 C24 120.0 . .
C20 C19 H19 120.0 . .
C24 C19 H19 120.0 . .
C21 C20 C19 120.0 . .
C21 C20 Ag1 69.2(3) . .
C19 C20 Ag1 102.5(2) . .
C21 C20 H20 120.0 . .
C19 C20 H20 120.0 . .
Ag1 C20 H20 98.0 . .
C20 C21 C22 120.0 . .
C20 C21 Ag1 79.9(3) . .
C22 C21 Ag1 97.4(3) . .
C20 C21 H21 120.0 . .
C22 C21 H21 120.0 . .
Ag1 C21 H21 92.7 . .
C23 C22 C21 120.0 . .
C23 C22 H22A 120.0 . .
C21 C22 H22A 120.0 . .
C24 C23 C22 120.0 . .
C24 C23 H23 120.0 . .
C22 C23 H23 120.0 . .
C23 C24 C19 120.0 . .
C23 C24 H24 120.0 . .
C19 C24 H24 120.0 . .
C18 N1 Ag1 172.1(4) . .
C14 O2 Ag1 123.2(2) . .
C14 O2 Ag1 135.5(2) . 5_557
Ag1 O2 Ag1 100.13(8) . 5_557

loop_
_geom_bond_atom_site_label_1
_geom_bond_atom_site_label_2
_geom_bond_distance
_geom_bond_site_symmetry_2
Ag1 N1 2.256(3) .
Ag1 O2 2.355(2) .
Ag1 C21 2.530(9) .
Ag1 O2 2.551(3) 5_557
Ag1 C20 2.665(10) .
O1 C14 1.239(4) .
O1W H1WA 0.8513 .
O3 C1 1.343(5) .
O3 H3 0.8200 .
O4 C10 1.330(4) .
O4 H4 0.8531 .
C1 C6 1.379(5) .
C1 C2 1.394(5) .
C2 F4 1.346(4) .
C2 C3 1.358(5) .
C3 F5 1.348(4) .
C3 C4 1.388(5) .
C4 C5 1.393(5) .
C4 C7 1.482(5) .
C5 F6 1.347(4) .
C5 C6 1.370(5) .
C6 F7 1.348(4) .
C7 C8 1.385(5) .
C7 C12 1.392(5) .
C8 F8 1.352(4) .
C8 C9 1.369(5) .
C9 F9 1.347(4) .
C9 C10 1.393(5) .
C10 C11 1.392(5) .
C11 F11 1.351(4) .
C11 C12 1.362(5) .
C12 F10 1.346(4) .
C13 F3 1.286(5) .
C13 F1 1.288(5) .
C13 F2 1.336(6) .
C13 C14 1.538(5) .
C14 O2 1.236(4) .
C15 C16 1.382(5) .
C15 C17 1.384(5) 7_457
C15 H15 0.9300 .
C16 C17 1.384(5) .
C16 C18 1.441(5) .
C17 C15 1.384(5) 7_457
C17 H17 0.9300 .
C18 N1 1.129(5) .
C19 C20 1.3900 .
C19 C24 1.3900 .
C19 H19 0.9300 .
C20 C21 1.3900 .
C20 H20 0.9300 .
C21 C22 1.3900 .
C21 H21 0.9300 .
C22 C23 1.3900 .
C22 H22A 0.9300 .
C23 C24 1.3900 .
C23 H23 0.9300 .
C24 H24 0.9300 .
O2 Ag1 2.551(2) 5_557

loop_
_geom_torsion_atom_site_label_1
_geom_torsion_atom_site_label_2
_geom_torsion_atom_site_label_3
_geom_torsion_atom_site_label_4
_geom_torsion
_geom_torsion_site_symmetry_1
_geom_torsion_site_symmetry_2
_geom_torsion_site_symmetry_3
_geom_torsion_site_symmetry_4
O3 C1 C2 F4 0.1(5) . . . .
C6 C1 C2 F4 -179.1(3) . . . .
O3 C1 C2 C3 -179.3(3) . . . .
C6 C1 C2 C3 1.5(5) . . . .
F4 C2 C3 F5 -1.4(5) . . . .
C1 C2 C3 F5 178.0(3) . . . .
F4 C2 C3 C4 -179.0(3) . . . .
C1 C2 C3 C4 0.3(6) . . . .
F5 C3 C4 C5 -179.4(3) . . . .
C2 C3 C4 C5 -1.8(5) . . . .
F5 C3 C4 C7 -3.3(5) . . . .
C2 C3 C4 C7 174.3(3) . . . .
C3 C4 C5 F6 -177.7(3) . . . .
C7 C4 C5 F6 6.2(5) . . . .
C3 C4 C5 C6 1.4(5) . . . .
C7 C4 C5 C6 -174.7(3) . . . .
F6 C5 C6 F7 -1.0(5) . . . .
C4 C5 C6 F7 179.9(3) . . . .
F6 C5 C6 C1 179.5(3) . . . .
C4 C5 C6 C1 0.4(6) . . . .
O3 C1 C6 F7 -0.6(5) . . . .
C2 C1 C6 F7 178.7(3) . . . .
O3 C1 C6 C5 178.9(3) . . . .
C2 C1 C6 C5 -1.8(5) . . . .
C3 C4 C7 C8 53.2(5) . . . .
C5 C4 C7 C8 -131.0(4) . . . .
C3 C4 C7 C12 -125.3(4) . . . .
C5 C4 C7 C12 50.5(5) . . . .
C12 C7 C8 F8 -179.9(3) . . . .
C4 C7 C8 F8 1.5(5) . . . .
C12 C7 C8 C9 -1.7(5) . . . .
C4 C7 C8 C9 179.7(3) . . . .
F8 C8 C9 F9 -0.8(5) . . . .
C7 C8 C9 F9 -179.1(3) . . . .
F8 C8 C9 C10 178.9(3) . . . .
C7 C8 C9 C10 0.6(6) . . . .
F9 C9 C10 O4 -0.9(5) . . . .
C8 C9 C10 O4 179.4(4) . . . .
F9 C9 C10 C11 -179.5(3) . . . .
C8 C9 C10 C11 0.8(5) . . . .
O4 C10 C11 F11 0.8(5) . . . .
C9 C10 C11 F11 179.4(3) . . . .
O4 C10 C11 C12 -179.6(3) . . . .
C9 C10 C11 C12 -1.0(5) . . . .
F11 C11 C12 F10 -1.6(5) . . . .
C10 C11 C12 F10 178.8(3) . . . .
F11 C11 C12 C7 179.5(3) . . . .
C10 C11 C12 C7 -0.1(5) . . . .
C8 C7 C12 F10 -177.4(3) . . . .
C4 C7 C12 F10 1.2(5) . . . .
C8 C7 C12 C11 1.5(5) . . . .
C4 C7 C12 C11 -179.9(3) . . . .
F3 C13 C14 O2 -143.1(4) . . . .
F1 C13 C14 O2 -14.5(6) . . . .
F2 C13 C14 O2 101.0(4) . . . .
F3 C13 C14 O1 37.7(5) . . . .
F1 C13 C14 O1 166.4(4) . . . .
F2 C13 C14 O1 -78.1(5) . . . .
C17 C15 C16 C17 0.3(7) 7_457 . . .
C17 C15 C16 C18 -179.7(4) 7_457 . . .
C15 C16 C17 C15 -0.3(6) . . . 7_457
C18 C16 C17 C15 179.7(4) . . . 7_457
C24 C19 C20 C21 0.0 . . . .
C24 C19 C20 Ag1 73.0(3) . . . .
C19 C20 C21 C22 0.0 . . . .
Ag1 C20 C21 C22 -92.7(2) . . . .
C19 C20 C21 Ag1 92.7(2) . . . .
C20 C21 C22 C23 0.0 . . . .
Ag1 C21 C22 C23 -82.6(3) . . . .
C21 C22 C23 C24 0.0 . . . .
C22 C23 C24 C19 0.0 . . . .
C20 C19 C24 C23 0.0 . . . .
O1 C14 O2 Ag1 8.9(5) . . . .
C13 C14 O2 Ag1 -170.2(3) . . . .
O1 C14 O2 Ag1 173.9(3) . . . 5_557
C13 C14 O2 Ag1 -5.1(5) . . . 5_557
